data_7705713
loop_
_publ_author_name
'Koehne, Ingo'
'Lik, Artur'
'Gerstel, Miriam'
'Bruhn, Clemens'
'Reithmaier, Johann Peter'
'Benyoucef, Mohamed'
'Pietschnig, Rudolf'

_publ_section_title
;
 Functionalised phosphonate ester supported lanthanide (Ln = La, Nd, Dy,
 Er) complexes.
;
_journal_issue 46
_journal_name_full 'Dalton transactions (Cambridge, England : 2003)'
_journal_page_first 16683
_journal_page_last 16692
_journal_paper_doi 10.1039/d0dt03047c
_journal_volume 49
_journal_year 2020
_chemical_formula_moiety 'C39 H50 Br3 Cl2 Er F12 O10 P3, Cl'
_chemical_formula_sum 'C39 H50 Br3 Cl3 Er F12 O10 P3'
_chemical_formula_weight 1513.04
_space_group_crystal_system triclinic
_space_group_IT_number 2
_space_group_name_Hall '-P 1'
_space_group_name_H-M_alt 'P -1'
_atom_sites_solution_hydrogens mixed
_audit_creation_date 2020-06-17
_audit_creation_method
;
Olex2 1.2
(compiled 2018.05.29 svn.r3508 for OlexSys, GUI svn.r5506)
;
_audit_update_record
;
2020-10-08 deposited with the CCDC.	2020-10-14 downloaded from the CCDC.
;
_cell_angle_alpha 111.069(10)
_cell_angle_beta 110.094(11)
_cell_angle_gamma 91.110(12)
_cell_formula_units_Z 2
_cell_length_a 13.3443(19)
_cell_length_b 14.464(2)
_cell_length_c 16.184(2)
_cell_measurement_reflns_used 18972
_cell_measurement_temperature 100(2)
_cell_measurement_theta_max 26.17
_cell_measurement_theta_min 1.46
_cell_volume 2700.8(7)
_computing_cell_refinement 'X-Area Recipe 1.33.0.0 (STOE, 2015)'
_computing_data_collection 'X-Area WinXpose 2.0.22.0 (STOE, 2016)'
_computing_data_reduction
;
X-Area Integrate 1.71.0.0 (STOE, 2016)
X-Area LANA 1.71.4.0 (STOE, 2017)
;
_computing_molecular_graphics 'Mercury (P. A. Wood et al., 2020)'
_computing_publication_material
;
STOE & Cie GmbH, X-Area, software package for collecting single-crystal or
multi-domain crystal data on STOE area-detector diffractometers, for image 
processing, for the correction and scaling of reflection intensities and 
for outlier rejection, version 1.77, Darmstadt 2016
;
_computing_structure_refinement 'ShelXL (Sheldrick, 2015)'
_computing_structure_solution 'ShelXT (Sheldrick, 2015)'
_diffrn_ambient_temperature 100
_diffrn_detector 'image plate (34 cm diameter)'
_diffrn_detector_area_resol_mean 6.67
_diffrn_detector_type 'STOE Imaging Plate'
_diffrn_measured_fraction_theta_full 0.995
_diffrn_measured_fraction_theta_max 0.973
_diffrn_measurement_details
;
 203 frames, detector distance = 130 mm
;
_diffrn_measurement_device '2-circle diffractometer'
_diffrn_measurement_device_type 'STOE IPDS II'
_diffrn_measurement_method 'rotation method, \w scans'
_diffrn_radiation_collimation '1.2, 0.6 mm diameter, multiple pinhole'
_diffrn_radiation_monochromator 'plane graphite'
_diffrn_radiation_polarisn_norm 270
_diffrn_radiation_probe x-ray
_diffrn_radiation_type MoK\a
_diffrn_radiation_wavelength 0.71073
_diffrn_reflns_av_R_equivalents 0.0668
_diffrn_reflns_av_unetI/netI 0.0767
_diffrn_reflns_Laue_measured_fraction_full 0.995
_diffrn_reflns_Laue_measured_fraction_max 0.973
_diffrn_reflns_limit_h_max 16
_diffrn_reflns_limit_h_min -15
_diffrn_reflns_limit_k_max 17
_diffrn_reflns_limit_k_min -17
_diffrn_reflns_limit_l_max 19
_diffrn_reflns_limit_l_min -19
_diffrn_reflns_number 18654
_diffrn_reflns_point_group_measured_fraction_full 0.995
_diffrn_reflns_point_group_measured_fraction_max 0.973
_diffrn_reflns_theta_full 25.242
_diffrn_reflns_theta_max 25.829
_diffrn_reflns_theta_min 1.455
_diffrn_source 'Genix Mo HF'
_diffrn_source_current 1.000
_diffrn_source_power 0.050
_diffrn_source_voltage 50
_exptl_absorpt_coefficient_mu 4.102
_exptl_absorpt_correction_T_max 0.8013
_exptl_absorpt_correction_T_min 0.3365
_exptl_absorpt_correction_type multi-scan
_exptl_absorpt_process_details
;
STOE X-Red32, absorption correction by Gaussian integration, analogous to
P. Coppens, "The Evaluation of Absorption and Extinction in Single-Crystal
Structure Analysis", published in: F. R. Ahmed (Editor), "Crystallographic
Computing", Munksgaard, Copenhagen (1970), 255 - 270.
Afterwards scaling of reflection intensities was performed within STOE LANA.
J. Koziskova, F. Hahn, J. Richter, J. Kozisek, "Comparison of different
absorption corrections on the model structure of tetrakis(\m~2~-acetato)-
diaqua-di-copper(II)", Acta Chimica Slovaca, vol. 9, no. 2, 2016, pp. 136 - 140.
;
_exptl_crystal_colour colorless
_exptl_crystal_density_diffrn 1.861
_exptl_crystal_description block
_exptl_crystal_F_000 1482
_exptl_crystal_size_max 0.11
_exptl_crystal_size_mid 0.08
_exptl_crystal_size_min 0.06
_refine_diff_density_max 2.316
_refine_diff_density_min -1.251
_refine_diff_density_rms 0.222
_refine_ls_extinction_method none
_refine_ls_goodness_of_fit_ref 1.121
_refine_ls_hydrogen_treatment constr
_refine_ls_matrix_type full
_refine_ls_number_parameters 653
_refine_ls_number_reflns 10143
_refine_ls_number_restraints 18
_refine_ls_restrained_S_all 1.122
_refine_ls_R_factor_all 0.0985
_refine_ls_R_factor_gt 0.0594
_refine_ls_shift/su_max 0.001
_refine_ls_shift/su_mean 0.000
_refine_ls_structure_factor_coef Fsqd
_refine_ls_weighting_details 'w=1/[\s^2^(Fo^2^)+(0.0750P)^2^+13.7578P] where P=(Fo^2^+2Fc^2^)/3'
_refine_ls_weighting_scheme calc
_refine_ls_wR_factor_gt 0.1408
_refine_ls_wR_factor_ref 0.1681
_reflns_Friedel_coverage 0.000
_reflns_number_gt 7205
_reflns_number_total 10143
_reflns_threshold_expression 'I > 2\s(I)'
_cod_data_source_file d0dt03047c2.cif
_cod_data_source_block i3071
_cod_depositor_comments 'Adding full bibliography for 7705708--7705721.cif.'
_cod_database_code 7705713
_shelx_shelxl_version_number 2014/7
_shelx_space_group_comment
;
The symmetry employed for this shelxl refinement is uniquely defined
by the following loop, which should always be used as a source of
symmetry information in preference to the above space-group names.
They are only intended as comments.
;
_shelx_estimated_absorpt_t_max 0.791
_shelx_estimated_absorpt_t_min 0.661
_olex2_refinement_description
;
1. Fixed Uiso
 At 1.2 times of:
  All C(H) groups, All C(H,H) groups, All C(H,H,H) groups
 At 1.5 times of:
  All O(H,H) groups
2. Rigid body (RIGU) restrains
 C26, C24, C25, O5
 with sigma for 1-2 distances of 0.001 and sigma for 1-3 distances of 0.0001
3.a Rotating group:
 O10(H10D,H10E)
3.b Ternary CH refined with riding coordinates:
 C8(H8), C11(H11), C21(H21), C24(H24), C34(H34), C37(H37)
3.c Secondary CH2 refined with riding coordinates:
 C7(H7A,H7B), C20(H20A,H20B), C33(H33A,H33B)
3.d Idealised Me refined as rotating group:
 C9(H9A,H9B,H9C), C10(H10A,H10B,H10C), C12(H12A,H12B,H12C), C13(H13A,H13B,
 H13C), C22(H22A,H22B,H22C), C23(H23A,H23B,H23C), C25(H25A,H25B,H25C), C26(H26A,
 H26B,H26C), C35(H35A,H35B,H35C), C36(H36A,H36B,H36C), C38(H38A,H38B,H38C),
 C39(H39A,H39B,H39C)
;
_olex2_submission_special_instructions 'No special instructions were received'

loop_
_space_group_symop_operation_xyz
'x, y, z'
'-x, -y, -z'

loop_
_atom_site_label
_atom_site_type_symbol
_atom_site_fract_x
_atom_site_fract_y
_atom_site_fract_z
_atom_site_U_iso_or_equiv
_atom_site_adp_type
_atom_site_occupancy
_atom_site_site_symmetry_order
_atom_site_calc_flag
_atom_site_refinement_flags_posn
_atom_site_refinement_flags_adp
_atom_site_refinement_flags_occupancy
_atom_site_disorder_assembly
_atom_site_disorder_group
C1 C -0.0450(8) 0.1705(7) 0.3234(6) 0.034(2) Uani 1 1 d . . . . .
C2 C -0.1221(8) 0.1076(7) 0.2406(7) 0.037(2) Uani 1 1 d . . . . .
C3 C -0.1002(9) 0.0656(7) 0.1600(7) 0.043(2) Uani 1 1 d . . . . .
C4 C 0.0019(9) 0.0891(8) 0.1653(7) 0.042(2) Uani 1 1 d . . . . .
C5 C 0.0785(7) 0.1528(7) 0.2481(7) 0.035(2) Uani 1 1 d . . . . .
C6 C 0.0574(8) 0.1961(6) 0.3292(6) 0.032(2) Uani 1 1 d . . . . .
C7 C 0.1410(8) 0.2693(7) 0.4189(7) 0.037(2) Uani 1 1 d . . . . .
H7A H 0.1045 0.3167 0.4555 0.044 Uiso 1 1 calc R . . . .
H7B H 0.1868 0.3085 0.4021 0.044 Uiso 1 1 calc R . . . .
C8 C 0.3243(7) 0.0589(6) 0.4472(7) 0.032(2) Uani 1 1 d . . . . .
H8 H 0.3591 0.0821 0.5182 0.038 Uiso 1 1 calc R . . . .
C9 C 0.2503(9) -0.0385(7) 0.4061(7) 0.041(2) Uani 1 1 d . . . . .
H9A H 0.2918 -0.0896 0.4208 0.049 Uiso 1 1 calc GR . . . .
H9B H 0.2156 -0.0596 0.3367 0.049 Uiso 1 1 calc GR . . . .
H9C H 0.1948 -0.0302 0.4340 0.049 Uiso 1 1 calc GR . . . .
C10 C 0.4085(8) 0.0545(8) 0.4048(8) 0.041(2) Uani 1 1 d . . . . .
H10A H 0.4588 0.1182 0.4385 0.049 Uiso 1 1 calc GR . . . .
H10B H 0.3736 0.0427 0.3370 0.049 Uiso 1 1 calc GR . . . .
H10C H 0.4484 -0.0004 0.4111 0.049 Uiso 1 1 calc GR . . . .
C11 C 0.1561(9) 0.1962(8) 0.6228(7) 0.043(2) Uani 1 1 d . . . . .
H11 H 0.2322 0.2129 0.6703 0.051 Uiso 1 1 calc R . . . .
C12 C 0.1033(11) 0.2864(9) 0.6414(9) 0.057(3) Uani 1 1 d . . . . .
H12A H 0.1037 0.3098 0.7064 0.068 Uiso 1 1 calc GR . . . .
H12B H 0.0285 0.2697 0.5954 0.068 Uiso 1 1 calc GR . . . .
H12C H 0.1428 0.3395 0.6348 0.068 Uiso 1 1 calc GR . . . .
C13 C 0.0975(10) 0.1133(9) 0.6282(9) 0.058(3) Uani 1 1 d . . . . .
H13A H 0.0245 0.0941 0.5789 0.070 Uiso 1 1 calc GR . . . .
H13B H 0.0930 0.1346 0.6914 0.070 Uiso 1 1 calc GR . . . .
H13C H 0.1359 0.0557 0.6180 0.070 Uiso 1 1 calc GR . . . .
C14 C 0.8903(7) 0.7527(6) 1.0094(6) 0.0307(19) Uani 1 1 d . . . . .
C15 C 0.9907(9) 0.8034(7) 1.0728(7) 0.039(2) Uani 1 1 d . . . . .
C16 C 1.0740(8) 0.8032(7) 1.0436(6) 0.034(2) Uani 1 1 d . . . . .
C17 C 1.0549(8) 0.7526(8) 0.9490(7) 0.040(2) Uani 1 1 d . . . . .
C18 C 0.9537(8) 0.7038(7) 0.8869(6) 0.033(2) Uani 1 1 d . . . . .
C19 C 0.8680(8) 0.7009(7) 0.9138(7) 0.033(2) Uani 1 1 d . . . . .
C20 C 0.7593(7) 0.6446(6) 0.8450(6) 0.0278(18) Uani 1 1 d . . . . .
H20A H 0.7492 0.6434 0.7811 0.033 Uiso 1 1 calc R . . . .
H20B H 0.7035 0.6797 0.8651 0.033 Uiso 1 1 calc R . . . .
C21 C 0.8184(8) 0.3873(7) 0.7203(7) 0.035(2) Uani 1 1 d . . . . .
H21 H 0.7404 0.3695 0.6770 0.042 Uiso 1 1 calc R . . . .
C22 C 0.8550(10) 0.2995(8) 0.7430(9) 0.051(3) Uani 1 1 d . . . . .
H22A H 0.9317 0.3168 0.7848 0.061 Uiso 1 1 calc GR . . . .
H22B H 0.8449 0.2423 0.6838 0.061 Uiso 1 1 calc GR . . . .
H22C H 0.8125 0.2818 0.7755 0.061 Uiso 1 1 calc GR . . . .
C23 C 0.8824(8) 0.4212(7) 0.6762(7) 0.039(2) Uani 1 1 d . . . . .
H23A H 0.8509 0.4741 0.6565 0.046 Uiso 1 1 calc GR . . . .
H23B H 0.8825 0.3645 0.6201 0.046 Uiso 1 1 calc GR . . . .
H23C H 0.9568 0.4476 0.7223 0.046 Uiso 1 1 calc GR . . . .
C24 C 0.7901(10) 0.4578(9) 0.9797(9) 0.0585(18) Uani 1 1 d . U . . .
H24 H 0.8161 0.4036 0.9370 0.070 Uiso 1 1 calc R . . . .
C25 C 0.6976(11) 0.4161(11) 0.9818(10) 0.076(3) Uani 1 1 d . U . . .
H25A H 0.6803 0.4634 1.0341 0.091 Uiso 1 1 calc GR . . . .
H25B H 0.7093 0.3537 0.9920 0.091 Uiso 1 1 calc GR . . . .
H25C H 0.6374 0.4016 0.9210 0.091 Uiso 1 1 calc GR . . . .
C26 C 0.8799(11) 0.5061(11) 1.0741(9) 0.075(3) Uani 1 1 d . U . . .
H26A H 0.9140 0.4542 1.0940 0.090 Uiso 1 1 calc GR . . . .
H26B H 0.8516 0.5470 1.1213 0.090 Uiso 1 1 calc GR . . . .
H26C H 0.9337 0.5489 1.0692 0.090 Uiso 1 1 calc GR . . . .
C27 C 0.5237(7) 0.8515(8) 0.7579(6) 0.036(2) Uani 1 1 d . . . . .
C28 C 0.5121(8) 0.9511(7) 0.7845(7) 0.040(2) Uani 1 1 d . . . . .
C29 C 0.4264(9) 0.9820(7) 0.7320(7) 0.041(2) Uani 1 1 d . . . . .
C30 C 0.3524(8) 0.9094(8) 0.6515(7) 0.039(2) Uani 1 1 d . . . . .
C31 C 0.3638(8) 0.8124(7) 0.6270(6) 0.035(2) Uani 1 1 d . . . . .
C32 C 0.4473(8) 0.7793(7) 0.6781(7) 0.033(2) Uani 1 1 d . . . . .
C33 C 0.4564(7) 0.6722(7) 0.6527(7) 0.035(2) Uani 1 1 d . . . . .
H33A H 0.5331 0.6643 0.6660 0.042 Uiso 1 1 calc R . . . .
H33B H 0.4151 0.6348 0.5835 0.042 Uiso 1 1 calc R . . . .
C34 C 0.1961(8) 0.5610(7) 0.6478(7) 0.035(2) Uani 1 1 d . . . . .
H34 H 0.2184 0.4959 0.6497 0.042 Uiso 1 1 calc R . . . .
C35 C 0.1538(8) 0.5522(9) 0.5478(7) 0.046(3) Uani 1 1 d . . . . .
H35A H 0.1241 0.6128 0.5446 0.056 Uiso 1 1 calc GR . . . .
H35B H 0.0967 0.4934 0.5087 0.056 Uiso 1 1 calc GR . . . .
H35C H 0.2125 0.5445 0.5237 0.056 Uiso 1 1 calc GR . . . .
C36 C 0.1184(9) 0.5888(9) 0.6972(8) 0.051(3) Uani 1 1 d . . . . .
H36A H 0.1551 0.6013 0.7650 0.061 Uiso 1 1 calc GR . . . .
H36B H 0.0574 0.5337 0.6679 0.061 Uiso 1 1 calc GR . . . .
H36C H 0.0918 0.6496 0.6911 0.061 Uiso 1 1 calc GR . . . .
C37 C 0.4460(8) 0.6890(7) 0.9023(6) 0.036(2) Uani 1 1 d . . . . .
H37 H 0.3845 0.6335 0.8781 0.044 Uiso 1 1 calc R . . . .
C38 C 0.4118(11) 0.7862(9) 0.9417(9) 0.061(3) Uani 1 1 d . . . . .
H38A H 0.4717 0.8407 0.9645 0.074 Uiso 1 1 calc GR . . . .
H38B H 0.3913 0.7885 0.9949 0.074 Uiso 1 1 calc GR . . . .
H38C H 0.3497 0.7939 0.8917 0.074 Uiso 1 1 calc GR . . . .
C39 C 0.5419(10) 0.6702(11) 0.9700(8) 0.060(3) Uani 1 1 d . . . . .
H39A H 0.5232 0.6604 1.0201 0.072 Uiso 1 1 calc GR . . . .
H39B H 0.6000 0.7279 0.9991 0.072 Uiso 1 1 calc GR . . . .
H39C H 0.5663 0.6099 0.9359 0.072 Uiso 1 1 calc GR . . . .
Br1 Br -0.20725(10) -0.01284(9) 0.04299(8) 0.0573(3) Uani 1 1 d . . . . .
Br2 Br 1.21180(10) 0.86656(10) 1.12833(8) 0.0624(4) Uani 1 1 d . . . . .
Br3 Br 0.41396(11) 1.11618(8) 0.76861(9) 0.0580(3) Uani 1 1 d . . . . .
Cl1 Cl 0.5662(2) 0.21854(18) 0.6581(2) 0.0518(7) Uani 1 1 d . . . . .
Cl2 Cl 0.4103(2) 0.3691(2) 0.81054(18) 0.0523(7) Uani 1 1 d . . . . .
Cl3 Cl 0.32812(18) 0.44125(17) 0.40899(16) 0.0345(5) Uani 1 1 d . . . . .
Er1 Er 0.47456(3) 0.37081(3) 0.68102(3) 0.02569(13) Uani 1 1 d . . . . .
F1 F -0.0709(5) 0.2077(5) 0.3998(4) 0.0485(15) Uani 1 1 d . . . . .
F2 F -0.2206(5) 0.0881(5) 0.2370(5) 0.0580(17) Uani 1 1 d . . . . .
F3 F 0.0287(5) 0.0524(5) 0.0892(4) 0.0568(17) Uani 1 1 d . . . . .
F4 F 0.1750(4) 0.1772(5) 0.2489(4) 0.0452(14) Uani 1 1 d . . . . .
F5 F 0.8116(4) 0.7556(4) 1.0428(4) 0.0396(13) Uani 1 1 d . . . . .
F6 F 1.0051(5) 0.8525(4) 1.1641(4) 0.0477(14) Uani 1 1 d . . . . .
F7 F 1.1337(5) 0.7491(5) 0.9157(4) 0.0504(15) Uani 1 1 d . . . . .
F8 F 0.9402(5) 0.6561(4) 0.7946(4) 0.0403(13) Uani 1 1 d . . . . .
F9 F 0.6113(4) 0.8282(4) 0.8102(4) 0.0425(13) Uani 1 1 d . . . . .
F10 F 0.5871(5) 1.0171(4) 0.8629(4) 0.0508(15) Uani 1 1 d . . . . .
F11 F 0.2667(5) 0.9355(5) 0.5977(4) 0.0549(16) Uani 1 1 d . . . . .
F12 F 0.2868(5) 0.7453(4) 0.5487(4) 0.0456(14) Uani 1 1 d . . . . .
O1 O 0.2580(5) 0.1304(4) 0.4215(4) 0.0311(13) Uani 1 1 d . . . . .
O2 O 0.1565(5) 0.1599(5) 0.5264(4) 0.0344(14) Uani 1 1 d . . . . .
O3 O 0.3158(5) 0.2896(4) 0.5730(4) 0.0315(13) Uani 1 1 d . . . . .
O4 O 0.8318(5) 0.4694(4) 0.8101(4) 0.0322(14) Uani 1 1 d . . . . .
O5 O 0.7693(5) 0.5360(5) 0.9421(4) 0.0365(12) Uani 1 1 d . U . . .
O6 O 0.6338(5) 0.4672(4) 0.7729(4) 0.0307(13) Uani 1 1 d . . . . .
O7 O 0.2892(5) 0.6394(4) 0.7022(4) 0.0310(14) Uani 1 1 d . . . . .
O8 O 0.4744(5) 0.6888(5) 0.8226(4) 0.0318(14) Uani 1 1 d . . . . .
O9 O 0.4128(5) 0.5150(4) 0.6936(5) 0.0363(15) Uani 1 1 d . . . . .
O10 O 0.5030(5) 0.3922(5) 0.5571(4) 0.0347(14) Uani 1 1 d . . . . .
H10D H 0.5738 0.4191 0.5709 0.052 Uiso 1 1 d GR . . . .
H10E H 0.4548 0.4170 0.5092 0.052 Uiso 1 1 d GR . . . .
P1 P 0.22595(18) 0.21393(17) 0.49347(16) 0.0293(5) Uani 1 1 d . . . . .
P2 P 0.74176(18) 0.52071(17) 0.83750(16) 0.0274(5) Uani 1 1 d . . . . .
P3 P 0.40640(19) 0.62056(17) 0.71802(16) 0.0283(5) Uani 1 1 d . . . . .

loop_
_atom_site_aniso_label
_atom_site_aniso_U_11
_atom_site_aniso_U_22
_atom_site_aniso_U_33
_atom_site_aniso_U_23
_atom_site_aniso_U_13
_atom_site_aniso_U_12
C1 0.037(5) 0.037(5) 0.034(5) 0.015(4) 0.018(4) 0.019(4)
C2 0.027(5) 0.035(5) 0.049(6) 0.019(4) 0.012(4) 0.001(4)
C3 0.045(6) 0.029(5) 0.038(5) 0.012(4) -0.004(5) -0.002(4)
C4 0.045(6) 0.055(6) 0.031(5) 0.024(5) 0.012(5) 0.019(5)
C5 0.025(5) 0.043(5) 0.043(5) 0.026(4) 0.011(4) 0.009(4)
C6 0.037(5) 0.025(4) 0.033(5) 0.013(4) 0.008(4) 0.012(4)
C7 0.033(5) 0.033(5) 0.035(5) 0.009(4) 0.006(4) 0.007(4)
C8 0.031(5) 0.022(4) 0.037(5) 0.011(4) 0.007(4) 0.002(4)
C9 0.053(6) 0.022(5) 0.045(6) 0.007(4) 0.023(5) 0.001(4)
C10 0.037(6) 0.041(6) 0.053(6) 0.021(5) 0.023(5) 0.011(4)
C11 0.041(6) 0.049(6) 0.042(6) 0.019(5) 0.018(5) 0.012(5)
C12 0.069(8) 0.053(7) 0.064(7) 0.020(6) 0.044(7) 0.027(6)
C13 0.060(8) 0.065(8) 0.064(8) 0.029(6) 0.034(7) 0.006(6)
C14 0.036(5) 0.023(4) 0.035(5) 0.013(4) 0.013(4) 0.000(4)
C15 0.052(6) 0.030(5) 0.036(5) 0.013(4) 0.017(5) 0.001(4)
C16 0.038(5) 0.027(5) 0.030(5) 0.011(4) 0.003(4) -0.007(4)
C17 0.043(6) 0.045(6) 0.046(6) 0.027(5) 0.021(5) 0.014(5)
C18 0.036(5) 0.031(5) 0.030(5) 0.016(4) 0.006(4) 0.008(4)
C19 0.040(6) 0.030(5) 0.037(5) 0.020(4) 0.018(4) 0.012(4)
C20 0.027(5) 0.027(4) 0.029(4) 0.013(4) 0.010(4) 0.002(4)
C21 0.033(5) 0.026(5) 0.035(5) 0.004(4) 0.008(4) 0.000(4)
C22 0.055(7) 0.032(5) 0.071(8) 0.020(5) 0.027(6) 0.011(5)
C23 0.036(5) 0.037(5) 0.036(5) 0.010(4) 0.009(4) 0.010(4)
C24 0.052(3) 0.053(4) 0.070(4) 0.044(3) 0.003(3) 0.000(3)
C25 0.060(3) 0.094(5) 0.076(4) 0.063(4) -0.003(3) -0.015(3)
C26 0.060(3) 0.095(5) 0.072(3) 0.061(4) -0.002(3) -0.015(3)
C27 0.025(5) 0.056(6) 0.031(5) 0.023(5) 0.008(4) 0.006(4)
C28 0.043(6) 0.034(5) 0.043(6) 0.015(4) 0.015(5) -0.009(4)
C29 0.056(7) 0.034(5) 0.043(6) 0.022(5) 0.021(5) 0.007(5)
C30 0.045(6) 0.045(6) 0.035(5) 0.022(5) 0.016(5) 0.012(5)
C31 0.033(5) 0.037(5) 0.032(5) 0.016(4) 0.007(4) -0.001(4)
C32 0.039(5) 0.037(5) 0.037(5) 0.022(4) 0.023(4) 0.010(4)
C33 0.028(5) 0.042(5) 0.035(5) 0.014(4) 0.011(4) 0.010(4)
C34 0.033(5) 0.032(5) 0.045(5) 0.017(4) 0.019(4) 0.008(4)
C35 0.032(6) 0.056(7) 0.038(5) 0.008(5) 0.008(4) 0.001(5)
C36 0.043(6) 0.072(8) 0.051(6) 0.032(6) 0.025(5) 0.013(6)
C37 0.037(5) 0.045(6) 0.030(5) 0.015(4) 0.015(4) -0.002(4)
C38 0.077(9) 0.062(8) 0.056(7) 0.018(6) 0.042(7) 0.030(7)
C39 0.050(7) 0.087(9) 0.045(6) 0.029(6) 0.017(6) 0.012(6)
Br1 0.0521(7) 0.0458(6) 0.0476(6) 0.0117(5) -0.0047(5) 0.0002(5)
Br2 0.0458(7) 0.0760(9) 0.0490(7) 0.0220(6) 0.0029(5) -0.0216(6)
Br3 0.0722(8) 0.0340(6) 0.0639(7) 0.0262(5) 0.0135(6) 0.0053(5)
Cl1 0.0399(14) 0.0286(12) 0.0729(18) 0.0152(12) 0.0095(13) 0.0119(10)
Cl2 0.0583(17) 0.0615(17) 0.0332(12) 0.0178(12) 0.0147(12) -0.0119(13)
Cl3 0.0283(11) 0.0424(13) 0.0338(11) 0.0182(10) 0.0095(9) 0.0059(9)
Er1 0.0249(2) 0.0237(2) 0.0266(2) 0.01070(15) 0.00649(15) 0.00432(15)
F1 0.036(3) 0.061(4) 0.047(3) 0.017(3) 0.018(3) 0.012(3)
F2 0.034(3) 0.068(4) 0.057(4) 0.020(3) 0.006(3) -0.005(3)
F3 0.059(4) 0.070(4) 0.036(3) 0.013(3) 0.019(3) 0.013(3)
F4 0.034(3) 0.060(4) 0.044(3) 0.022(3) 0.015(3) 0.007(3)
F5 0.038(3) 0.036(3) 0.043(3) 0.010(2) 0.019(3) -0.006(2)
F6 0.049(4) 0.046(3) 0.032(3) 0.007(3) 0.006(3) -0.009(3)
F7 0.046(4) 0.059(4) 0.052(4) 0.025(3) 0.022(3) 0.001(3)
F8 0.048(3) 0.041(3) 0.035(3) 0.018(2) 0.015(3) 0.006(3)
F9 0.028(3) 0.043(3) 0.051(3) 0.020(3) 0.008(3) 0.002(2)
F10 0.043(3) 0.034(3) 0.063(4) 0.018(3) 0.008(3) -0.009(3)
F11 0.064(4) 0.045(4) 0.048(3) 0.024(3) 0.006(3) 0.012(3)
F12 0.050(4) 0.045(3) 0.038(3) 0.018(3) 0.009(3) 0.008(3)
O1 0.031(3) 0.023(3) 0.034(3) 0.010(3) 0.007(3) 0.006(3)
O2 0.029(3) 0.036(4) 0.037(3) 0.011(3) 0.014(3) 0.007(3)
O3 0.031(3) 0.030(3) 0.026(3) 0.010(3) 0.003(3) 0.001(3)
O4 0.028(3) 0.033(3) 0.033(3) 0.013(3) 0.008(3) 0.004(3)
O5 0.047(3) 0.033(3) 0.033(3) 0.012(2) 0.020(2) 0.013(2)
O6 0.026(3) 0.033(3) 0.028(3) 0.010(3) 0.006(3) 0.005(3)
O7 0.036(4) 0.023(3) 0.036(3) 0.009(3) 0.019(3) 0.006(3)
O8 0.032(3) 0.037(3) 0.031(3) 0.015(3) 0.014(3) 0.002(3)
O9 0.036(4) 0.025(3) 0.046(4) 0.012(3) 0.015(3) 0.014(3)
O10 0.029(3) 0.047(4) 0.033(3) 0.022(3) 0.011(3) 0.003(3)
P1 0.0231(12) 0.0274(12) 0.0314(12) 0.0101(9) 0.0051(9) 0.0021(9)
P2 0.0249(12) 0.0269(11) 0.0279(11) 0.0119(9) 0.0057(9) 0.0039(9)
P3 0.0289(12) 0.0264(11) 0.0296(11) 0.0110(9) 0.0108(10) 0.0067(9)

loop_
_atom_type_symbol
_atom_type_description
_atom_type_scat_dispersion_real
_atom_type_scat_dispersion_imag
_atom_type_scat_source
C C 0.0033 0.0016 'International Tables Vol C Tables 4.2.6.8 and 6.1.1.4'
H H 0.0000 0.0000 'International Tables Vol C Tables 4.2.6.8 and 6.1.1.4'
Br Br -0.2901 2.4595 'International Tables Vol C Tables 4.2.6.8 and 6.1.1.4'
Cl Cl 0.1484 0.1585 'International Tables Vol C Tables 4.2.6.8 and 6.1.1.4'
Er Er -0.2586 4.9576 'International Tables Vol C Tables 4.2.6.8 and 6.1.1.4'
F F 0.0171 0.0103 'International Tables Vol C Tables 4.2.6.8 and 6.1.1.4'
O O 0.0106 0.0060 'International Tables Vol C Tables 4.2.6.8 and 6.1.1.4'
P P 0.1023 0.0942 'International Tables Vol C Tables 4.2.6.8 and 6.1.1.4'

loop_
_geom_angle_atom_site_label_1
_geom_angle_atom_site_label_2
_geom_angle_atom_site_label_3
_geom_angle
_geom_angle_site_symmetry_1
_geom_angle_site_symmetry_3
_geom_angle_publ_flag
C2 C1 C6 121.4(8) . . ?
F1 C1 C2 118.2(9) . . ?
F1 C1 C6 120.4(9) . . ?
C1 C2 C3 121.1(9) . . ?
F2 C2 C1 119.6(9) . . ?
F2 C2 C3 119.3(9) . . ?
C2 C3 C4 118.1(9) . . ?
C2 C3 Br1 121.9(8) . . ?
C4 C3 Br1 119.8(8) . . ?
C5 C4 C3 120.7(9) . . ?
F3 C4 C3 121.5(9) . . ?
F3 C4 C5 117.8(9) . . ?
C4 C5 C6 121.8(9) . . ?
F4 C5 C4 118.7(9) . . ?
F4 C5 C6 119.4(9) . . ?
C1 C6 C7 121.7(8) . . ?
C5 C6 C1 116.9(9) . . ?
C5 C6 C7 121.4(9) . . ?
C6 C7 H7A 108.7 . . ?
C6 C7 H7B 108.7 . . ?
C6 C7 P1 114.4(7) . . ?
H7A C7 H7B 107.6 . . ?
P1 C7 H7A 108.7 . . ?
P1 C7 H7B 108.7 . . ?
C9 C8 H8 110.3 . . ?
C9 C8 C10 113.1(8) . . ?
C10 C8 H8 110.3 . . ?
O1 C8 H8 110.3 . . ?
O1 C8 C9 106.5(8) . . ?
O1 C8 C10 106.0(7) . . ?
C8 C9 H9A 109.5 . . ?
C8 C9 H9B 109.5 . . ?
C8 C9 H9C 109.5 . . ?
H9A C9 H9B 109.5 . . ?
H9A C9 H9C 109.5 . . ?
H9B C9 H9C 109.5 . . ?
C8 C10 H10A 109.5 . . ?
C8 C10 H10B 109.5 . . ?
C8 C10 H10C 109.5 . . ?
H10A C10 H10B 109.5 . . ?
H10A C10 H10C 109.5 . . ?
H10B C10 H10C 109.5 . . ?
C12 C11 H11 109.5 . . ?
C13 C11 H11 109.5 . . ?
C13 C11 C12 111.5(10) . . ?
O2 C11 H11 109.5 . . ?
O2 C11 C12 110.5(9) . . ?
O2 C11 C13 106.2(9) . . ?
C11 C12 H12A 109.5 . . ?
C11 C12 H12B 109.5 . . ?
C11 C12 H12C 109.5 . . ?
H12A C12 H12B 109.5 . . ?
H12A C12 H12C 109.5 . . ?
H12B C12 H12C 109.5 . . ?
C11 C13 H13A 109.5 . . ?
C11 C13 H13B 109.5 . . ?
C11 C13 H13C 109.5 . . ?
H13A C13 H13B 109.5 . . ?
H13A C13 H13C 109.5 . . ?
H13B C13 H13C 109.5 . . ?
C15 C14 C19 122.6(9) . . ?
F5 C14 C15 117.8(8) . . ?
F5 C14 C19 119.6(8) . . ?
C16 C15 C14 120.7(9) . . ?
F6 C15 C14 118.7(9) . . ?
F6 C15 C16 120.6(9) . . ?
C15 C16 C17 118.3(9) . . ?
C15 C16 Br2 121.7(7) . . ?
C17 C16 Br2 119.9(7) . . ?
C18 C17 C16 119.9(9) . . ?
F7 C17 C16 121.3(9) . . ?
F7 C17 C18 118.7(9) . . ?
C17 C18 C19 123.5(9) . . ?
F8 C18 C17 116.9(8) . . ?
F8 C18 C19 119.7(8) . . ?
C14 C19 C20 122.8(8) . . ?
C18 C19 C14 114.9(9) . . ?
C18 C19 C20 122.3(8) . . ?
C19 C20 H20A 109.2 . . ?
C19 C20 H20B 109.2 . . ?
C19 C20 P2 112.0(6) . . ?
H20A C20 H20B 107.9 . . ?
P2 C20 H20A 109.2 . . ?
P2 C20 H20B 109.2 . . ?
C22 C21 H21 109.6 . . ?
C23 C21 H21 109.6 . . ?
C23 C21 C22 112.4(8) . . ?
O4 C21 H21 109.6 . . ?
O4 C21 C22 107.5(8) . . ?
O4 C21 C23 108.0(7) . . ?
C21 C22 H22A 109.5 . . ?
C21 C22 H22B 109.5 . . ?
C21 C22 H22C 109.5 . . ?
H22A C22 H22B 109.5 . . ?
H22A C22 H22C 109.5 . . ?
H22B C22 H22C 109.5 . . ?
C21 C23 H23A 109.5 . . ?
C21 C23 H23B 109.5 . . ?
C21 C23 H23C 109.5 . . ?
H23A C23 H23B 109.5 . . ?
H23A C23 H23C 109.5 . . ?
H23B C23 H23C 109.5 . . ?
C25 C24 H24 108.3 . . ?
C25 C24 C26 114.9(12) . . ?
C25 C24 O5 111.6(10) . . ?
C26 C24 H24 108.3 . . ?
O5 C24 H24 108.3 . . ?
O5 C24 C26 105.2(9) . . ?
C24 C25 H25A 109.5 . . ?
C24 C25 H25B 109.5 . . ?
C24 C25 H25C 109.5 . . ?
H25A C25 H25B 109.5 . . ?
H25A C25 H25C 109.5 . . ?
H25B C25 H25C 109.5 . . ?
C24 C26 H26A 109.5 . . ?
C24 C26 H26B 109.5 . . ?
C24 C26 H26C 109.5 . . ?
H26A C26 H26B 109.5 . . ?
H26A C26 H26C 109.5 . . ?
H26B C26 H26C 109.5 . . ?
C32 C27 C28 120.8(9) . . ?
F9 C27 C28 117.9(9) . . ?
F9 C27 C32 121.3(9) . . ?
C29 C28 C27 121.7(9) . . ?
F10 C28 C27 118.1(9) . . ?
F10 C28 C29 120.2(9) . . ?
C28 C29 C30 116.8(9) . . ?
C28 C29 Br3 120.7(8) . . ?
C30 C29 Br3 122.5(8) . . ?
C31 C30 C29 121.0(10) . . ?
F11 C30 C29 119.3(9) . . ?
F11 C30 C31 119.7(9) . . ?
C30 C31 C32 123.6(9) . . ?
F12 C31 C30 117.6(9) . . ?
F12 C31 C32 118.8(9) . . ?
C27 C32 C33 120.8(9) . . ?
C31 C32 C27 116.2(9) . . ?
C31 C32 C33 123.0(9) . . ?
C32 C33 H33A 109.3 . . ?
C32 C33 H33B 109.3 . . ?
C32 C33 P3 111.7(6) . . ?
H33A C33 H33B 108.0 . . ?
P3 C33 H33A 109.3 . . ?
P3 C33 H33B 109.3 . . ?
C35 C34 H34 109.1 . . ?
C35 C34 C36 114.4(9) . . ?
C36 C34 H34 109.1 . . ?
O7 C34 H34 109.1 . . ?
O7 C34 C35 109.0(8) . . ?
O7 C34 C36 106.0(8) . . ?
C34 C35 H35A 109.5 . . ?
C34 C35 H35B 109.5 . . ?
C34 C35 H35C 109.5 . . ?
H35A C35 H35B 109.5 . . ?
H35A C35 H35C 109.5 . . ?
H35B C35 H35C 109.5 . . ?
C34 C36 H36A 109.5 . . ?
C34 C36 H36B 109.5 . . ?
C34 C36 H36C 109.5 . . ?
H36A C36 H36B 109.5 . . ?
H36A C36 H36C 109.5 . . ?
H36B C36 H36C 109.5 . . ?
C38 C37 H37 109.3 . . ?
C38 C37 C39 114.6(10) . . ?
C39 C37 H37 109.3 . . ?
O8 C37 H37 109.3 . . ?
O8 C37 C38 107.3(8) . . ?
O8 C37 C39 106.9(8) . . ?
C37 C38 H38A 109.5 . . ?
C37 C38 H38B 109.5 . . ?
C37 C38 H38C 109.5 . . ?
H38A C38 H38B 109.5 . . ?
H38A C38 H38C 109.5 . . ?
H38B C38 H38C 109.5 . . ?
C37 C39 H39A 109.5 . . ?
C37 C39 H39B 109.5 . . ?
C37 C39 H39C 109.5 . . ?
H39A C39 H39B 109.5 . . ?
H39A C39 H39C 109.5 . . ?
H39B C39 H39C 109.5 . . ?
Cl1 Er1 Cl2 100.36(10) . . ?
O3 Er1 Cl1 95.13(17) . . ?
O3 Er1 Cl2 89.57(17) . . ?
O3 Er1 O6 169.6(2) . . ?
O3 Er1 O9 89.4(2) . . ?
O3 Er1 O10 84.6(2) . . ?
O6 Er1 Cl1 89.57(17) . . ?
O6 Er1 Cl2 98.68(16) . . ?
O6 Er1 O9 84.7(2) . . ?
O6 Er1 O10 86.1(2) . . ?
O9 Er1 Cl1 170.56(18) . . ?
O9 Er1 Cl2 87.95(18) . . ?
O9 Er1 O10 81.0(2) . . ?
O10 Er1 Cl1 91.19(18) . . ?
O10 Er1 Cl2 167.48(17) . . ?
C8 O1 P1 122.9(6) . . ?
C11 O2 P1 124.5(6) . . ?
P1 O3 Er1 164.8(4) . . ?
C21 O4 P2 126.5(6) . . ?
C24 O5 P2 125.3(7) . . ?
P2 O6 Er1 172.9(4) . . ?
C34 O7 P3 123.6(5) . . ?
C37 O8 P3 122.4(6) . . ?
P3 O9 Er1 162.9(4) . . ?
Er1 O10 H10D 114.9 . . ?
Er1 O10 H10E 128.4 . . ?
H10D O10 H10E 106.2 . . ?
O1 P1 C7 101.5(4) . . ?
O1 P1 O2 105.6(3) . . ?
O2 P1 C7 109.0(4) . . ?
O3 P1 C7 110.8(4) . . ?
O3 P1 O1 115.8(4) . . ?
O3 P1 O2 113.4(4) . . ?
O4 P2 C20 108.1(4) . . ?
O5 P2 C20 102.4(4) . . ?
O5 P2 O4 105.5(4) . . ?
O6 P2 C20 111.8(4) . . ?
O6 P2 O4 113.4(3) . . ?
O6 P2 O5 114.8(4) . . ?
O7 P3 C33 108.9(4) . . ?
O8 P3 C33 102.9(4) . . ?
O8 P3 O7 105.7(3) . . ?
O9 P3 C33 112.9(4) . . ?
O9 P3 O7 111.1(4) . . ?
O9 P3 O8 114.7(4) . . ?

loop_
_geom_bond_atom_site_label_1
_geom_bond_atom_site_label_2
_geom_bond_distance
_geom_bond_site_symmetry_2
_geom_bond_publ_flag
C1 C2 1.350(13) . ?
C1 C6 1.371(13) . ?
C1 F1 1.326(10) . ?
C2 C3 1.362(14) . ?
C2 F2 1.316(11) . ?
C3 C4 1.364(15) . ?
C3 Br1 1.856(10) . ?
C4 C5 1.351(14) . ?
C4 F3 1.330(11) . ?
C5 C6 1.367(13) . ?
C5 F4 1.322(10) . ?
C6 C7 1.485(13) . ?
C7 H7A 0.9900 . ?
C7 H7B 0.9900 . ?
C7 P1 1.782(10) . ?
C8 H8 1.0000 . ?
C8 C9 1.491(12) . ?
C8 C10 1.496(12) . ?
C8 O1 1.455(11) . ?
C9 H9A 0.9800 . ?
C9 H9B 0.9800 . ?
C9 H9C 0.9800 . ?
C10 H10A 0.9800 . ?
C10 H10B 0.9800 . ?
C10 H10C 0.9800 . ?
C11 H11 1.0000 . ?
C11 C12 1.480(14) . ?
C11 C13 1.463(15) . ?
C11 O2 1.459(11) . ?
C12 H12A 0.9800 . ?
C12 H12B 0.9800 . ?
C12 H12C 0.9800 . ?
C13 H13A 0.9800 . ?
C13 H13B 0.9800 . ?
C13 H13C 0.9800 . ?
C14 C15 1.364(14) . ?
C14 C19 1.373(13) . ?
C14 F5 1.331(10) . ?
C15 C16 1.348(13) . ?
C15 F6 1.331(11) . ?
C16 C17 1.365(13) . ?
C16 Br2 1.844(9) . ?
C17 C18 1.361(14) . ?
C17 F7 1.331(11) . ?
C18 C19 1.361(13) . ?
C18 F8 1.345(10) . ?
C19 C20 1.483(13) . ?
C20 H20A 0.9900 . ?
C20 H20B 0.9900 . ?
C20 P2 1.757(8) . ?
C21 H21 1.0000 . ?
C21 C22 1.490(14) . ?
C21 C23 1.462(13) . ?
C21 O4 1.458(10) . ?
C22 H22A 0.9800 . ?
C22 H22B 0.9800 . ?
C22 H22C 0.9800 . ?
C23 H23A 0.9800 . ?
C23 H23B 0.9800 . ?
C23 H23C 0.9800 . ?
C24 H24 1.0000 . ?
C24 C25 1.380(17) . ?
C24 C26 1.484(17) . ?
C24 O5 1.455(12) . ?
C25 H25A 0.9800 . ?
C25 H25B 0.9800 . ?
C25 H25C 0.9800 . ?
C26 H26A 0.9800 . ?
C26 H26B 0.9800 . ?
C26 H26C 0.9800 . ?
C27 C28 1.376(14) . ?
C27 C32 1.372(13) . ?
C27 F9 1.318(11) . ?
C28 C29 1.362(15) . ?
C28 F10 1.321(11) . ?
C29 C30 1.367(14) . ?
C29 Br3 1.843(10) . ?
C30 C31 1.342(14) . ?
C30 F11 1.333(12) . ?
C31 C32 1.353(13) . ?
C31 F12 1.336(11) . ?
C32 C33 1.471(13) . ?
C33 H33A 0.9900 . ?
C33 H33B 0.9900 . ?
C33 P3 1.775(9) . ?
C34 H34 1.0000 . ?
C34 C35 1.474(14) . ?
C34 C36 1.493(13) . ?
C34 O7 1.443(11) . ?
C35 H35A 0.9800 . ?
C35 H35B 0.9800 . ?
C35 H35C 0.9800 . ?
C36 H36A 0.9800 . ?
C36 H36B 0.9800 . ?
C36 H36C 0.9800 . ?
C37 H37 1.0000 . ?
C37 C38 1.474(14) . ?
C37 C39 1.475(15) . ?
C37 O8 1.463(10) . ?
C38 H38A 0.9800 . ?
C38 H38B 0.9800 . ?
C38 H38C 0.9800 . ?
C39 H39A 0.9800 . ?
C39 H39B 0.9800 . ?
C39 H39C 0.9800 . ?
Cl1 Er1 2.512(2) . ?
Cl2 Er1 2.530(2) . ?
Er1 O3 2.192(6) . ?
Er1 O6 2.212(6) . ?
Er1 O9 2.224(6) . ?
Er1 O10 2.286(6) . ?
O1 P1 1.533(6) . ?
O2 P1 1.537(7) . ?
O3 P1 1.473(6) . ?
O4 P2 1.535(6) . ?
O5 P2 1.534(6) . ?
O6 P2 1.452(6) . ?
O7 P3 1.542(6) . ?
O8 P3 1.540(6) . ?
O9 P3 1.445(6) . ?
O10 H10D 0.9338 . ?
O10 H10E 1.0058 . ?
